data_2101406
loop_
_publ_author_name
'Gorter, S.'
'Rutten-Keulemans, E.'
'Krever, M.'
'Romers, C.'
'Cruickshank, D. W. J.'

_publ_section_title
;
 [18]-Annulene, C~18~H~18~, structure, disorder and H\"uckel's
 4<i>n</i> + 2 rule
;
_journal_issue 6
_journal_name_full 'Acta Crystallographica Section B'
_journal_page_first 1036
_journal_page_last 1045
_journal_paper_doi 10.1107/S0108768195004927
_journal_volume 51
_journal_year 1995
_chemical_formula_moiety 'C18 H18'
_chemical_formula_sum 'C18 H18'
_chemical_formula_weight 234.34
_symmetry_cell_setting monoclinic
_symmetry_space_group_name_Hall '-P 2yab'
_symmetry_space_group_name_H-M 'P 1 21/a 1'
_cell_angle_alpha 90.0
_cell_angle_beta 111.520(10)
_cell_angle_gamma 90.0
_cell_formula_units_Z 2
_cell_length_a 14.984(5)
_cell_length_b 4.802(2)
_cell_length_c 10.260(3)
_cell_volume 686.8(4)
_diffrn_radiation_type Mo
_diffrn_radiation_wavelength 0.71073
_exptl_absorpt_coefficient_mu 0.069
_exptl_crystal_density_diffrn 1.134
_cod_data_source_file ha0138.cif
_cod_data_source_block ha0138a
_cod_database_code 2101406

loop_
_atom_site_label
_atom_site_fract_x
_atom_site_fract_y
_atom_site_fract_z
C(1) -.11500(10) -.4547(2) .04340(10)
C(2) -.10640(10) -.5076(2) .18070(10)
C(3) -.04380(10) -.3638(2) .29730(10)
C(4) .01570(10) -.1490(2) .28930(10)
C(5) .08470(10) -.0080(2) .39780(10)
C(6) .14250(10) .2038(2) .37680(10)
C(7) .14150(10) .2838(2) .24640(10)
C(8) .18850(10) .5044(2) .2142(2)
C(9) .17690(10) .5825(2) .0764(2)
H(1) -.0720(10) -.309(3) .0330(10)
H(2) -.1450(10) -.659(4) .1980(10)
H(3) -.0430(10) -.418(3) .387(2)
H(4) .0080(10) -.086(3) .194(2)
H(5) .0930(10) -.061(3) .494(2)
H(6) .1860(10) .310(4) .459(2)
H(7) .1020(10) .172(4) .1680(10)
H(8) .2320(10) .610(3) .292(2)
H(9) .2170(10) .730(4) .066(2)
C(1') -.0566 -.3585 .1848
C(2') -.0191 -.2899 .3263
C(3') .0549 -.1062 .3881
C(4') .0938 .0623 .3132
C(5') .1659 .2585 .3603
C(6') .1911 .4285 .2687
C(7') .1467 .4255 .1241
C(8') .1665 .5899 .0280
C(9') .1251 .5543 -.1172
H(1') -.034 -.240 .122
H(2') -.041 -.399 .392
H(3') .080 -.085 .492
H(4') .064 .040 .209
H(5') .204 .275 .463
H(6') .242 .571 .311
H(7') .096 .279 .085
H(8') .212 .748 .064
H(9') .148 .683 -.176

loop_
_geom_angle_atom_site_label_1
_geom_angle_atom_site_label_2
_geom_angle_atom_site_label_3
_geom_angle
C(2) C(1) H(1) 114.9(8)
C(2) C(1) C(9") 127.10(10)
H(1) C(1) C(9") 118.1(8)
C(1) C(2) C(3) 124.10(10)
C(1) C(2) H(2) 118.3(9)
C(3) C(2) H(2) 117.6(9)
C(2) C(3) C(4) 124.00(10)
C(2) C(3) H(3) 117.4(9)
C(4) C(3) H(3) 118.6(9)
C(3) C(4) C(5) 128.50(10)
C(3) C(4) H(4) 116.0(10)
C(5) C(4) H(4) 115.0(10)
C(4) C(5) C(6) 123.40(10)
C(4) C(5) H(5) 117.0(10)
C(6) C(5) H(5) 119.1(9)
C(5) C(6) C(7) 124.1(9)
C(5) C(6) H(6) 119.5(9)
C(7) C(6) H(6) 116.4(9)
C(6) C(7) C(8) 128.20(10)
C(6) C(7) H(7) 115.5(9)
C(8) C(7) H(7) 116.2(9)
C(7) C(8) C(9) 124.00(10)
C(7) C(8) H(8) 116.7(9)
C(9) C(8) H(8) 119.3(9)
C(8) C(9) H(9) 116.8(9)
C(8) C(9) C(1") 124.70(10)
H(9) C(9) C(1") 118.4(9)
C(2') C(1') H(1') 115.6
C(2') C(1') C(9''') 128.9
H(1') C(1') C(9''') 115.3
H(2') C(2') C(1') 118.3
H(2') C(2') C(3') 115.7
C(1') C(2') C(3') 125.6
H(3') C(3') C(2') 123.4
H(3') C(3') C(4') 117.7
C(2') C(3') C(4') 123.4
C(3') C(4') C(5') 129.8
C(3') C(4') H(4') 114.4
C(5') C(4') H(4') 115.8
H(5') C(5') C(4') 119.8
H(5') C(5') C(6') 118.0
C(4') C(5') C(6') 122.2
H(6') C(6') C(5') 117.4
H(6') C(6') C(7') 117.6
C(5') C(6') C(7') 124.9
C(6') C(7') C(8') 128.0
C(6') C(7') H(7') 115.4
C(8') C(7') H(7') 116.6
H(8') C(8') C(7') 117.8
H(8') C(8') C(9') 117.9
C(7') C(8') C(9') 124.3
C(8') C(9') C(1''') 125.3
C(8') C(9') H(9') 116.5
C(1') C(9') H(9') 118.2

loop_
_geom_bond_atom_site_label_1
_geom_bond_atom_site_label_2
_geom_bond_distance
C(1) C(2) 1.390(3)
C(1) H(1) 0.990(10)
C(1) C(9") 1.3820(10)
C(2) C(3) 1.401(2)
C(2) H(2) 0.99(2)
C(3) C(4) 1.386(2)
C(3) H(3) 0.95(2)
C(4) C(5) 1.386(2)
C(4) H(4) 0.99(2)
C(5) C(6) 1.403(2)
C(5) H(5) 0.980(10)
C(6) C(7) 1.387(2)
C(6) H(6) 1.00(2)
C(7) C(8) 1.377(2)
C(7) H(7) 0.97(2)
C(8) C(9) 1.411(2)
C(8) H(8) 0.97(2)
C(9) H(9) 0.96(2)
C(9) C(1''') 1.382(2)
C(1') C(2') 1.391
C(1') C(9") 1.377
C(2') C(3') 1.377
C(3') C(4') 1.384
C(4') C(5') 1.380
C(5') C(6') 1.398
C(6') C(7') 1.385
C(7') C(8') 1.378
C(8') C(9') 1.399
C(9') C(1''') 1.377
